data_4033424
loop_
_publ_author_name
'Gramage-Doria, Rafael'
'Achelle, Sylvain'
'Bruneau, Christian'
'Robin-le Guen, Fran\,coise'
'Dorcet, Vincent'
'Roisnel, Thierry'

_publ_section_title
;
 Ruthenium(II)-Catalyzed C-H (Hetero)Arylation of Alkenylic 1,n-Diazines
 (n = 2, 3, and 4): Scope, Mechanism, and Application in Tandem
 Hydrogenations.
;
_journal_issue 3
_journal_name_full 'The Journal of organic chemistry'
_journal_page_first 1462
_journal_page_last 1477
_journal_paper_doi 10.1021/acs.joc.7b03024
_journal_volume 83
_journal_year 2018
_chemical_compound_source 'synthesis as described'
_chemical_formula_moiety 'C22 H24 N4'
_chemical_formula_sum 'C22 H24 N4'
_chemical_formula_weight 344.45
_space_group_crystal_system monoclinic
_space_group_IT_number 14
_space_group_name_Hall '-P 2ybc'
_space_group_name_H-M_alt 'P 1 21/c 1'
_symmetry_space_group_name_Hall '-P 2ybc'
_symmetry_space_group_name_H-M 'P 1 21/c 1'
_atom_sites_solution_hydrogens geom
_cell_angle_alpha 90
_cell_angle_beta 91.650(9)
_cell_angle_gamma 90
_cell_formula_units_Z 4
_cell_length_a 6.2768(12)
_cell_length_b 11.5391(17)
_cell_length_c 25.917(4)
_cell_measurement_reflns_used 9902
_cell_measurement_temperature 150
_cell_measurement_theta_max 27.55
_cell_measurement_theta_min 2.36
_cell_measurement_wavelength 0.71073
_cell_volume 1876.4(5)
_computing_cell_refinement 'APEX3 (Bruker, 2015); SAINT (Bruker, 2014)'
_computing_data_collection 'SAINT (Bruker, 2014)'
_computing_data_reduction 'SAINT (Bruker, 2014)'
_computing_molecular_graphics 'SXGRAPH (Farrugia, 1999), Mercury (CSD, 2014)'
_computing_publication_material 'CRYSCALC (T. Roisnel, local program, 2016)'
_computing_structure_refinement 'SHELXL-2016/6 (Sheldrick, 2016)'
_computing_structure_solution 'SHELXT (Sheldrick, 2015)'
_diffrn_ambient_temperature 150
_diffrn_detector '(CMOS) PHOTON 100'
_diffrn_measured_fraction_theta_full 0.994
_diffrn_measured_fraction_theta_max 0.984
_diffrn_measurement_device_type 'D8 VENTURE Bruker AXS'
_diffrn_measurement_method 'rotation images'
_diffrn_radiation_monochromator 'multilayer monochromator'
_diffrn_radiation_probe x-ray
_diffrn_radiation_source 'Incoatec microfocus sealed tube'
_diffrn_radiation_type MoK\a
_diffrn_radiation_wavelength 0.71073
_diffrn_reflns_av_R_equivalents 0.0987
_diffrn_reflns_av_unetI/netI 0.0797
_diffrn_reflns_limit_h_max 7
_diffrn_reflns_limit_h_min -8
_diffrn_reflns_limit_k_max 15
_diffrn_reflns_limit_k_min -14
_diffrn_reflns_limit_l_max 33
_diffrn_reflns_limit_l_min -33
_diffrn_reflns_number 16980
_diffrn_reflns_theta_full 25.242
_diffrn_reflns_theta_max 27.646
_diffrn_reflns_theta_min 2.946
_exptl_absorpt_coefficient_mu 0.074
_exptl_absorpt_correction_T_max 0.992
_exptl_absorpt_correction_T_min 0.478
_exptl_absorpt_correction_type multi-scan
_exptl_absorpt_process_details
;
  [Sheldrick, G.M. (2014). SADABS Bruker AXS Inc., Madison, Wisconsin, USA]
;
_exptl_crystal_colour yellow
_exptl_crystal_density_diffrn 1.219
_exptl_crystal_description prism
_exptl_crystal_F_000 736
_exptl_crystal_size_max 0.580
_exptl_crystal_size_mid 0.390
_exptl_crystal_size_min 0.110
_refine_diff_density_max 0.558
_refine_diff_density_min -0.596
_refine_diff_density_rms 0.167
_refine_ls_extinction_method none
_refine_ls_goodness_of_fit_ref 1.131
_refine_ls_hydrogen_treatment constr
_refine_ls_matrix_type full
_refine_ls_number_parameters 239
_refine_ls_number_reflns 4291
_refine_ls_number_restraints 0
_refine_ls_restrained_S_all 1.131
_refine_ls_R_factor_all 0.1247
_refine_ls_R_factor_gt 0.0987
_refine_ls_shift/su_max 0.002
_refine_ls_shift/su_mean 0.000
_refine_ls_structure_factor_coef Fsqd
_refine_ls_weighting_details 'w=1/[\s^2^(Fo^2^)+(0.1188P)^2^+2.6191P] where P=(Fo^2^+2Fc^2^)/3'
_refine_ls_weighting_scheme calc
_refine_ls_wR_factor_gt 0.2511
_refine_ls_wR_factor_ref 0.2714
_reflns_number_gt 3279
_reflns_number_total 4291
_reflns_threshold_expression >2sigma(I)
_cod_data_source_file jo7b03024_si_005.cif
_cod_data_source_block RG_A319
_cod_depositor_comments 'Adding full bibliography for 4033418--4033425.cif.'
_cod_database_code 4033424

loop_
_space_group_symop_operation_xyz
'x, y, z'
'-x, y+1/2, -z+1/2'
'-x, -y, -z'
'x, -y-1/2, z-1/2'

loop_
_atom_site_label
_atom_site_type_symbol
_atom_site_fract_x
_atom_site_fract_y
_atom_site_fract_z
_atom_site_U_iso_or_equiv
_atom_site_adp_type
_atom_site_occupancy
_atom_site_site_symmetry_order
_atom_site_calc_flag
_atom_site_refinement_flags_posn
_atom_site_refinement_flags_adp
N1 N 0.6572(4) 0.7672(2) 0.34787(10) 0.0272(6) Uani 1 1 d . .
C2 C 0.5010(6) 0.8440(3) 0.32490(19) 0.0492(11) Uani 1 1 d . .
H2A H 0.460848 0.816263 0.290225 0.074 Uiso 1 1 calc R U
H2B H 0.561086 0.922114 0.322593 0.074 Uiso 1 1 calc R U
H2C H 0.374648 0.845820 0.346230 0.074 Uiso 1 1 calc R U
C3 C 0.8412(6) 0.8166(3) 0.37515(13) 0.0355(8) Uani 1 1 d . .
H3A H 0.826635 0.805646 0.412379 0.053 Uiso 1 1 calc R U
H3B H 0.850073 0.899556 0.367460 0.053 Uiso 1 1 calc R U
H3C H 0.970933 0.777809 0.364000 0.053 Uiso 1 1 calc R U
C4 C 0.6130(5) 0.6501(2) 0.35274(10) 0.0213(6) Uani 1 1 d . .
C5 C 0.4228(5) 0.6024(2) 0.33220(11) 0.0241(6) Uani 1 1 d . .
H5 H 0.323487 0.650759 0.314147 0.029 Uiso 1 1 calc R U
C6 C 0.3784(5) 0.4854(2) 0.33799(11) 0.0237(6) Uani 1 1 d . .
H6 H 0.246677 0.455650 0.324755 0.028 Uiso 1 1 calc R U
C7 C 0.5224(5) 0.4104(2) 0.36276(10) 0.0209(6) Uani 1 1 d . .
C8 C 0.7124(5) 0.4569(2) 0.38211(11) 0.0249(6) Uani 1 1 d . .
H8 H 0.813699 0.407395 0.398840 0.030 Uiso 1 1 calc R U
C9 C 0.7575(5) 0.5742(2) 0.37754(11) 0.0242(6) Uani 1 1 d . .
H9 H 0.888401 0.603559 0.391426 0.029 Uiso 1 1 calc R U
C10 C 0.4667(5) 0.2858(2) 0.37140(11) 0.0215(6) Uani 1 1 d . .
C11 C 0.2907(4) 0.2656(2) 0.40703(11) 0.0210(6) Uani 1 1 d . .
C12 C 0.2417(5) 0.3488(2) 0.44445(11) 0.0240(6) Uani 1 1 d . .
H12 H 0.321250 0.418813 0.446082 0.029 Uiso 1 1 calc R U
C13 C 0.0813(5) 0.3316(3) 0.47884(11) 0.0272(6) Uani 1 1 d . .
H13 H 0.055801 0.388975 0.504203 0.033 Uiso 1 1 calc R U
C14 C -0.0451(5) 0.2315(3) 0.47732(11) 0.0264(6) Uani 1 1 d . .
C15 C 0.0042(5) 0.1472(3) 0.44000(12) 0.0274(7) Uani 1 1 d . .
H15 H -0.076139 0.077466 0.438001 0.033 Uiso 1 1 calc R U
C16 C 0.1680(5) 0.1650(2) 0.40632(12) 0.0261(6) Uani 1 1 d . .
H16 H 0.197969 0.106511 0.381785 0.031 Uiso 1 1 calc R U
N17 N -0.2101(5) 0.2158(3) 0.51084(12) 0.0403(7) Uani 1 1 d . .
C18 C -0.3009(6) 0.3176(4) 0.53484(15) 0.0441(9) Uani 1 1 d . .
H18A H -0.198905 0.348956 0.560562 0.066 Uiso 1 1 calc R U
H18B H -0.432789 0.296030 0.551740 0.066 Uiso 1 1 calc R U
H18C H -0.332110 0.376384 0.508410 0.066 Uiso 1 1 calc R U
C19 C -0.3464(6) 0.1152(4) 0.50550(16) 0.0449(9) Uani 1 1 d . .
H19A H -0.424696 0.118427 0.472274 0.067 Uiso 1 1 calc R U
H19B H -0.447637 0.114109 0.533582 0.067 Uiso 1 1 calc R U
H19C H -0.259087 0.044760 0.507041 0.067 Uiso 1 1 calc R U
C20 C 0.5735(5) 0.1962(2) 0.35154(11) 0.0241(6) Uani 1 1 d . .
H20 H 0.525573 0.122264 0.362441 0.029 Uiso 1 1 calc R U
C21 C 0.7511(5) 0.1922(2) 0.31600(11) 0.0235(6) Uani 1 1 d . .
N22 N 0.8263(4) 0.0839(2) 0.31040(10) 0.0297(6) Uani 1 1 d . .
N23 N 0.9954(5) 0.0629(2) 0.28151(11) 0.0364(7) Uani 1 1 d . .
C24 C 1.0878(6) 0.1516(3) 0.25799(13) 0.0366(8) Uani 1 1 d . .
H24 H 1.211063 0.136491 0.238654 0.044 Uiso 1 1 calc R U
C25 C 1.0139(6) 0.2648(3) 0.26017(12) 0.0328(7) Uani 1 1 d . .
H25 H 1.081074 0.325316 0.241866 0.039 Uiso 1 1 calc R U
C26 C 0.8409(5) 0.2860(3) 0.28960(11) 0.0273(7) Uani 1 1 d . .
H26 H 0.783062 0.361750 0.292154 0.033 Uiso 1 1 calc R U

loop_
_atom_site_aniso_label
_atom_site_aniso_U_11
_atom_site_aniso_U_22
_atom_site_aniso_U_33
_atom_site_aniso_U_23
_atom_site_aniso_U_13
_atom_site_aniso_U_12
N1 0.0364(14) 0.0211(12) 0.0240(13) 0.0022(9) -0.0026(11) -0.0069(10)
C2 0.045(2) 0.0224(16) 0.079(3) 0.0125(17) -0.015(2) -0.0057(14)
C3 0.047(2) 0.0282(16) 0.0314(17) 0.0039(12) -0.0050(14) -0.0145(14)
C4 0.0302(15) 0.0192(12) 0.0147(12) -0.0001(9) 0.0041(10) -0.0035(10)
C5 0.0289(15) 0.0217(13) 0.0216(14) 0.0036(10) -0.0015(11) -0.0005(11)
C6 0.0233(14) 0.0239(14) 0.0237(14) 0.0006(10) -0.0034(11) -0.0033(10)
C7 0.0295(15) 0.0178(12) 0.0155(12) 0.0027(9) 0.0017(10) -0.0036(10)
C8 0.0290(15) 0.0257(14) 0.0197(13) 0.0047(10) -0.0036(11) -0.0007(11)
C9 0.0275(15) 0.0278(14) 0.0170(13) 0.0017(10) -0.0038(11) -0.0058(11)
C10 0.0275(15) 0.0190(13) 0.0178(13) 0.0055(10) -0.0034(11) -0.0039(10)
C11 0.0242(14) 0.0193(12) 0.0193(13) 0.0033(10) -0.0023(11) -0.0004(10)
C12 0.0314(16) 0.0216(13) 0.0187(13) 0.0003(10) -0.0032(11) -0.0040(11)
C13 0.0350(17) 0.0281(14) 0.0185(14) -0.0008(11) -0.0016(12) -0.0015(12)
C14 0.0293(16) 0.0322(15) 0.0175(14) 0.0054(11) -0.0009(11) -0.0036(12)
C15 0.0309(16) 0.0240(14) 0.0273(15) 0.0030(11) -0.0008(12) -0.0057(11)
C16 0.0287(15) 0.0223(13) 0.0271(15) -0.0005(11) 0.0003(12) -0.0022(11)
N17 0.0423(17) 0.0475(18) 0.0315(16) 0.0003(12) 0.0107(13) -0.0110(13)
C18 0.0371(19) 0.066(2) 0.0300(18) -0.0119(16) 0.0085(15) -0.0076(17)
C19 0.042(2) 0.050(2) 0.043(2) 0.0105(16) 0.0097(16) -0.0112(16)
C20 0.0315(16) 0.0183(12) 0.0227(14) 0.0049(10) 0.0019(11) -0.0041(11)
C21 0.0324(16) 0.0214(13) 0.0167(13) 0.0001(10) -0.0017(11) -0.0043(11)
N22 0.0391(15) 0.0242(12) 0.0260(13) -0.0019(10) 0.0065(11) -0.0013(11)
N23 0.0500(18) 0.0303(14) 0.0294(14) -0.0047(11) 0.0127(12) -0.0018(12)
C24 0.048(2) 0.0381(17) 0.0244(16) -0.0063(13) 0.0109(14) -0.0043(15)
C25 0.048(2) 0.0329(16) 0.0174(14) -0.0018(11) 0.0054(13) -0.0128(14)
C26 0.0433(18) 0.0229(14) 0.0157(13) 0.0003(10) 0.0024(12) -0.0067(12)

loop_
_atom_type_symbol
_atom_type_description
_atom_type_scat_dispersion_real
_atom_type_scat_dispersion_imag
_atom_type_scat_source
C C 0.0033 0.0016 'International Tables Vol C Tables 4.2.6.8 and 6.1.1.4'
H H 0.0000 0.0000 'International Tables Vol C Tables 4.2.6.8 and 6.1.1.4'
N N 0.0061 0.0033 'International Tables Vol C Tables 4.2.6.8 and 6.1.1.4'

loop_
_geom_angle_atom_site_label_1
_geom_angle_atom_site_label_2
_geom_angle_atom_site_label_3
_geom_angle
C4 N1 C2 120.2(3)
C4 N1 C3 119.8(3)
C2 N1 C3 118.9(3)
N1 C2 H2A 109.5
N1 C2 H2B 109.5
H2A C2 H2B 109.5
N1 C2 H2C 109.5
H2A C2 H2C 109.5
H2B C2 H2C 109.5
N1 C3 H3A 109.5
N1 C3 H3B 109.5
H3A C3 H3B 109.5
N1 C3 H3C 109.5
H3A C3 H3C 109.5
H3B C3 H3C 109.5
N1 C4 C9 121.5(3)
N1 C4 C5 121.2(3)
C9 C4 C5 117.3(2)
C6 C5 C4 120.8(3)
C6 C5 H5 119.6
C4 C5 H5 119.6
C5 C6 C7 121.6(3)
C5 C6 H6 119.2
C7 C6 H6 119.2
C8 C7 C6 117.8(2)
C8 C7 C10 121.2(2)
C6 C7 C10 120.9(2)
C7 C8 C9 121.4(3)
C7 C8 H8 119.3
C9 C8 H8 119.3
C8 C9 C4 121.1(3)
C8 C9 H9 119.4
C4 C9 H9 119.4
C20 C10 C11 120.6(2)
C20 C10 C7 124.1(3)
C11 C10 C7 115.2(2)
C16 C11 C12 116.5(3)
C16 C11 C10 123.1(3)
C12 C11 C10 120.4(2)
C13 C12 C11 121.8(3)
C13 C12 H12 119.1
C11 C12 H12 119.1
C12 C13 C14 121.6(3)
C12 C13 H13 119.2
C14 C13 H13 119.2
N17 C14 C13 121.6(3)
N17 C14 C15 121.5(3)
C13 C14 C15 116.9(3)
C16 C15 C14 120.7(3)
C16 C15 H15 119.6
C14 C15 H15 119.6
C15 C16 C11 122.5(3)
C15 C16 H16 118.8
C11 C16 H16 118.8
C14 N17 C19 119.8(3)
C14 N17 C18 118.3(3)
C19 N17 C18 116.8(3)
N17 C18 H18A 109.5
N17 C18 H18B 109.5
H18A C18 H18B 109.5
N17 C18 H18C 109.5
H18A C18 H18C 109.5
H18B C18 H18C 109.5
N17 C19 H19A 109.5
N17 C19 H19B 109.5
H19A C19 H19B 109.5
N17 C19 H19C 109.5
H19A C19 H19C 109.5
H19B C19 H19C 109.5
C10 C20 C21 131.4(2)
C10 C20 H20 114.3
C21 C20 H20 114.3
N22 C21 C26 121.0(3)
N22 C21 C20 111.9(2)
C26 C21 C20 127.1(3)
N23 N22 C21 121.0(3)
C24 N23 N22 118.7(3)
N23 C24 C25 123.6(3)
N23 C24 H24 118.2
C25 C24 H24 118.2
C26 C25 C24 117.6(3)
C26 C25 H25 121.2
C24 C25 H25 121.2
C25 C26 C21 118.0(3)
C25 C26 H26 121.0
C21 C26 H26 121.0

loop_
_geom_bond_atom_site_label_1
_geom_bond_atom_site_label_2
_geom_bond_distance
N1 C4 1.386(3)
N1 C2 1.437(4)
N1 C3 1.453(4)
C2 H2A 0.9800
C2 H2B 0.9800
C2 H2C 0.9800
C3 H3A 0.9800
C3 H3B 0.9800
C3 H3C 0.9800
C4 C9 1.403(4)
C4 C5 1.406(4)
C5 C6 1.387(4)
C5 H5 0.9500
C6 C7 1.394(4)
C6 H6 0.9500
C7 C8 1.388(4)
C7 C10 1.499(3)
C8 C9 1.389(4)
C8 H8 0.9500
C9 H9 0.9500
C10 C20 1.343(4)
C10 C11 1.478(4)
C11 C16 1.392(4)
C11 C12 1.405(4)
C12 C13 1.378(4)
C12 H12 0.9500
C13 C14 1.401(4)
C13 H13 0.9500
C14 N17 1.383(4)
C14 C15 1.412(4)
C15 C16 1.384(4)
C15 H15 0.9500
C16 H16 0.9500
N17 C19 1.447(5)
N17 C18 1.453(5)
C18 H18A 0.9800
C18 H18B 0.9800
C18 H18C 0.9800
C19 H19A 0.9800
C19 H19B 0.9800
C19 H19C 0.9800
C20 C21 1.467(4)
C20 H20 0.9500
C21 N22 1.345(4)
C21 C26 1.407(4)
N22 N23 1.339(4)
N23 C24 1.332(4)
C24 C25 1.388(5)
C24 H24 0.9500
C25 C26 1.367(5)
C25 H25 0.9500
C26 H26 0.9500

loop_
_geom_torsion_atom_site_label_1
_geom_torsion_atom_site_label_2
_geom_torsion_atom_site_label_3
_geom_torsion_atom_site_label_4
_geom_torsion
C2 N1 C4 C9 -176.5(3)
C3 N1 C4 C9 -9.1(4)
C2 N1 C4 C5 4.7(4)
C3 N1 C4 C5 172.0(3)
N1 C4 C5 C6 -179.0(3)
C9 C4 C5 C6 2.1(4)
C4 C5 C6 C7 -2.1(4)
C5 C6 C7 C8 0.6(4)
C5 C6 C7 C10 176.4(3)
C6 C7 C8 C9 0.6(4)
C10 C7 C8 C9 -175.1(3)
C7 C8 C9 C4 -0.5(4)
N1 C4 C9 C8 -179.8(3)
C5 C4 C9 C8 -0.8(4)
C8 C7 C10 C20 -66.0(4)
C6 C7 C10 C20 118.4(3)
C8 C7 C10 C11 109.9(3)
C6 C7 C10 C11 -65.7(3)
C20 C10 C11 C16 -27.2(4)
C7 C10 C11 C16 156.8(3)
C20 C10 C11 C12 151.9(3)
C7 C10 C11 C12 -24.2(4)
C16 C11 C12 C13 0.3(4)
C10 C11 C12 C13 -178.8(3)
C11 C12 C13 C14 -1.8(5)
C12 C13 C14 N17 -178.0(3)
C12 C13 C14 C15 2.1(4)
N17 C14 C15 C16 179.1(3)
C13 C14 C15 C16 -1.0(4)
C14 C15 C16 C11 -0.4(5)
C12 C11 C16 C15 0.7(4)
C10 C11 C16 C15 179.8(3)
C13 C14 N17 C19 175.5(3)
C15 C14 N17 C19 -4.6(5)
C13 C14 N17 C18 21.6(5)
C15 C14 N17 C18 -158.5(3)
C11 C10 C20 C21 180.0(3)
C7 C10 C20 C21 -4.3(5)
C10 C20 C21 N22 173.1(3)
C10 C20 C21 C26 -6.8(5)
C26 C21 N22 N23 3.3(4)
C20 C21 N22 N23 -176.7(3)
C21 N22 N23 C24 -0.4(5)
N22 N23 C24 C25 -2.4(5)
N23 C24 C25 C26 2.3(5)
C24 C25 C26 C21 0.6(5)
N22 C21 C26 C25 -3.3(4)
C20 C21 C26 C25 176.6(3)
